data_4038016
loop_
_publ_author_name
'Khan, Mehebub Ali'
'Ghosh, Soumen'
'Bera, Sachinath'
'Hoque, Anamika'
'Sk, Ismail'
'Ansari, Shagufi Naz'
'Mobin, Shaikh M.'
'Alam, Md Akhtarul'

_publ_section_title
;
 A Crystallographic Elucidation of Stimuli Controlled Molecular Rotation
 for Reversible Sol-Gel Transformation.
;
_journal_name_full 'The Journal of organic chemistry'
_journal_paper_doi 10.1021/acs.joc.9b02944
_journal_year 2020
_chemical_formula_moiety 'C34 H44 F5 N3 O2'
_chemical_formula_sum 'C34 H44 F5 N3 O2'
_chemical_formula_weight 621.34
_space_group_crystal_system monoclinic
_space_group_IT_number 14
_space_group_name_Hall '-P 2ybc'
_space_group_name_H-M_alt 'P 1 21/c 1'
_atom_sites_solution_hydrogens geom
_audit_creation_method SHELXL-2016/6
_cell_angle_alpha 90
_cell_angle_beta 107.651(8)
_cell_angle_gamma 90
_cell_formula_units_Z 4
_cell_length_a 13.265(4)
_cell_length_b 14.877(4)
_cell_length_c 17.814(4)
_cell_measurement_reflns_used 991
_cell_measurement_temperature 293(2)
_cell_measurement_theta_max 18.21
_cell_measurement_theta_min 2.74
_cell_volume 3350.0(16)
_computing_structure_refinement 'SHELXL-2016/6 (Sheldrick, 2016)'
_diffrn_ambient_temperature 293(2)
_diffrn_measured_fraction_theta_full 1.000
_diffrn_measured_fraction_theta_max 0.999
_diffrn_measurement_device_type 'Bruker APEX-II CCD'
_diffrn_measurement_method '\f and \w scans'
_diffrn_radiation_type MoK\a
_diffrn_radiation_wavelength 0.71073
_diffrn_reflns_av_R_equivalents 0.0633
_diffrn_reflns_av_unetI/netI 0.0461
_diffrn_reflns_Laue_measured_fraction_full 1.000
_diffrn_reflns_Laue_measured_fraction_max 0.999
_diffrn_reflns_limit_h_max 16
_diffrn_reflns_limit_h_min -17
_diffrn_reflns_limit_k_max 19
_diffrn_reflns_limit_k_min -19
_diffrn_reflns_limit_l_max 23
_diffrn_reflns_limit_l_min 0
_diffrn_reflns_number 14995
_diffrn_reflns_point_group_measured_fraction_full 1.000
_diffrn_reflns_point_group_measured_fraction_max 0.999
_diffrn_reflns_theta_full 25.242
_diffrn_reflns_theta_max 27.471
_diffrn_reflns_theta_min 1.611
_exptl_absorpt_coefficient_mu 0.092
_exptl_crystal_colour yellow
_exptl_crystal_density_diffrn 1.191
_exptl_crystal_description Prism
_exptl_crystal_F_000 1136
_exptl_crystal_size_max 0.05
_exptl_crystal_size_mid 0.03
_exptl_crystal_size_min 0.01
_refine_diff_density_max 0.526
_refine_diff_density_min -0.483
_refine_diff_density_rms 0.090
_refine_ls_extinction_method none
_refine_ls_goodness_of_fit_ref 1.208
_refine_ls_hydrogen_treatment constr
_refine_ls_matrix_type full
_refine_ls_number_parameters 401
_refine_ls_number_reflns 7660
_refine_ls_number_restraints 0
_refine_ls_restrained_S_all 1.208
_refine_ls_R_factor_all 0.1006
_refine_ls_R_factor_gt 0.0916
_refine_ls_shift/su_max 0.000
_refine_ls_shift/su_mean 0.000
_refine_ls_structure_factor_coef Fsqd
_refine_ls_weighting_details 'w=1/[\s^2^(Fo^2^)+(0.2000P)^2^] where P=(Fo^2^+2Fc^2^)/3'
_refine_ls_weighting_scheme calc
_refine_ls_wR_factor_gt 0.3090
_refine_ls_wR_factor_ref 0.3267
_reflns_Friedel_coverage 0.000
_reflns_number_gt 5618
_reflns_number_total 7660
_reflns_threshold_expression 'I > 2\s(I)'
_cod_data_source_file jo9b02944_si_003.cif
_cod_data_source_block
;
;
_cod_original_sg_symbol_H-M 'P 21/c'
_cod_database_code 4038016
_shelx_shelxl_version_number 2016/6
_shelx_space_group_comment
;
The symmetry employed for this shelxl refinement is uniquely defined
by the following loop, which should always be used as a source of
symmetry information in preference to the above space-group names.
They are only intended as comments.
;

loop_
_space_group_symop_operation_xyz
'x, y, z'
'-x, y+1/2, -z+1/2'
'-x, -y, -z'
'x, -y-1/2, z-1/2'

loop_
_atom_site_label
_atom_site_type_symbol
_atom_site_fract_x
_atom_site_fract_y
_atom_site_fract_z
_atom_site_U_iso_or_equiv
_atom_site_adp_type
_atom_site_occupancy
_atom_site_site_symmetry_order
_atom_site_calc_flag
_atom_site_refinement_flags_posn
_atom_site_refinement_flags_adp
_atom_site_refinement_flags_occupancy
_atom_site_disorder_assembly
_atom_site_disorder_group
F5 F 0.52015(11) 0.49112(9) 0.37220(8) 0.0755(4) Uani 1 1 d . . . . .
F4 F 0.39165(14) 0.58514(13) 0.43361(10) 0.0945(4) Uani 1 1 d . . . . .
F3 F 0.22789(14) 0.50027(12) 0.47037(10) 0.0890(4) Uani 1 1 d . . . . .
F2 F 0.19434(10) 0.32316(9) 0.44272(8) 0.0746(3) Uani 1 1 d . . . . .
F1 F 0.31607(9) 0.22883(8) 0.37816(7) 0.0680(3) Uani 1 1 d . . . . .
O2 O 0.58046(12) 0.05030(11) 0.37910(9) 0.0728(4) Uani 1 1 d . . . . .
O1 O 0.72490(14) 0.21674(12) 0.25815(10) 0.0802(4) Uani 1 1 d . . . . .
N2 N 0.51763(15) 0.22259(13) 0.35555(12) 0.0738(4) Uani 1 1 d . . . . .
N1 N 0.59199(11) 0.18902(10) 0.32314(8) 0.0584(3) Uani 1 1 d . . . . .
H1 H 0.619840 0.222312 0.295262 0.070 Uiso 1 1 calc R U . . .
C13 C 0.42288(10) 0.35734(9) 0.37576(7) 0.0469(3) Uani 1 1 d . . . . .
C12 C 0.50177(16) 0.31119(14) 0.34300(12) 0.0693(4) Uani 1 1 d . . . . .
H00Q H 0.538471 0.343290 0.314834 0.083 Uiso 1 1 calc R U . . .
C2 C 0.70539(10) 0.07313(9) 0.30483(8) 0.0484(3) Uani 1 1 d . . . . .
C1 C 0.61985(15) 0.10008(14) 0.33721(11) 0.0663(4) Uani 1 1 d . . . . .
C15 C 0.27409(16) 0.36731(15) 0.42898(12) 0.0704(4) Uani 1 1 d . . . . .
C8 C 0.94312(18) -0.02765(15) 0.21431(13) 0.0742(5) Uani 1 1 d . . . . .
H014 H 0.979126 0.010107 0.189592 0.089 Uiso 1 1 calc R U . . .
C9 C 0.86243(13) 0.01219(11) 0.24431(10) 0.0596(4) Uani 1 1 d . . . . .
C16 C 0.2955(2) 0.4614(2) 0.43939(17) 0.0867(6) Uani 1 1 d . . . . .
C4 C 0.81423(14) -0.04979(12) 0.28549(10) 0.0638(4) Uani 1 1 d . . . . .
C10 C 0.83538(14) 0.10429(13) 0.23528(11) 0.0645(4) Uani 1 1 d . . . . .
H01G H 0.870176 0.144387 0.211602 0.077 Uiso 1 1 calc R U . . .
C18 C 0.44144(18) 0.45443(16) 0.38933(13) 0.0733(5) Uani 1 1 d . . . . .
C3 C 0.72711(12) -0.01761(10) 0.31677(9) 0.0556(3) Uani 1 1 d . . . . .
H01I H 0.691270 -0.055179 0.341752 0.067 Uiso 1 1 calc R U . . .
C11 C 0.75506(14) 0.13091(12) 0.26342(10) 0.0608(4) Uani 1 1 d . . . . .
C14 C 0.33799(19) 0.31744(17) 0.39649(13) 0.0771(5) Uani 1 1 d . . . . .
C6 C 0.92354(17) -0.18107(16) 0.26441(12) 0.0757(5) Uani 1 1 d . . . . .
H01X H 0.944818 -0.240835 0.271793 0.091 Uiso 1 1 calc R U . . .
C5 C 0.8460(2) -0.1462(2) 0.29472(16) 0.0874(6) Uani 1 1 d . . . . .
H01Z H 0.813241 -0.184413 0.321481 0.105 Uiso 1 1 calc R U . . .
C17 C 0.3741(3) 0.4957(3) 0.4204(2) 0.1035(9) Uani 1 1 d . . . . .
C7 C 0.96963(16) -0.11807(15) 0.22022(12) 0.0718(5) Uani 1 1 d . . . . .
H027 H 1.017613 -0.139367 0.195700 0.086 Uiso 1 1 calc R U . . .
N3 N 0.71614(12) 0.42227(10) 0.11181(9) 0.0625(4) Uani 1 1 d . . . . .
C31 C 0.78363(11) 0.33662(10) 0.10976(8) 0.0540(3) Uani 1 1 d . . . . .
H00A H 0.763890 0.288809 0.139566 0.065 Uiso 1 1 calc R U . . .
H00C H 0.857941 0.349988 0.134287 0.065 Uiso 1 1 calc R U . . .
C23 C 0.59012(13) 0.40640(11) 0.07309(9) 0.0595(4) Uani 1 1 d . . . . .
H00E H 0.551784 0.460196 0.078795 0.071 Uiso 1 1 calc R U . . .
H00F H 0.574214 0.393314 0.017361 0.071 Uiso 1 1 calc R U . . .
C33 C 0.8440(2) 0.22044(16) 0.03411(14) 0.0779(5) Uani 1 1 d . . . . .
H00G H 0.826625 0.175757 0.067870 0.093 Uiso 1 1 calc R U . . .
H00H H 0.916776 0.239302 0.057720 0.093 Uiso 1 1 calc R U . . .
C19 C 0.74626(14) 0.44349(12) 0.19997(10) 0.0623(4) Uani 1 1 d . . . . .
H00I H 0.821395 0.456414 0.219427 0.075 Uiso 1 1 calc R U . . .
H1R H 0.732689 0.391063 0.227818 0.075 Uiso 1 1 calc R U . . .
C26 C 0.3917(2) 0.23398(19) 0.11456(17) 0.0859(6) Uani 1 1 d . . . . .
H01A H 0.409158 0.178100 0.094558 0.129 Uiso 1 1 calc R U . . .
H01B H 0.316329 0.238714 0.102635 0.129 Uiso 1 1 calc R U . . .
H01C H 0.423960 0.236123 0.170605 0.129 Uiso 1 1 calc R U . . .
C20 C 0.6799(2) 0.52961(18) 0.21887(14) 0.0814(5) Uani 1 1 d . . . . .
H01D H 0.695436 0.583061 0.193193 0.098 Uiso 1 1 calc R U . . .
H01E H 0.604575 0.517929 0.198586 0.098 Uiso 1 1 calc R U . . .
C32 C 0.76595(14) 0.30421(13) 0.02201(11) 0.0648(4) Uani 1 1 d . . . . .
H01F H 0.785020 0.350758 -0.009323 0.078 Uiso 1 1 calc R U . . .
H01H H 0.693119 0.286353 -0.002916 0.078 Uiso 1 1 calc R U . . .
C24 C 0.55523(18) 0.32499(16) 0.11639(13) 0.0758(5) Uani 1 1 d . . . . .
H01J H 0.592322 0.270444 0.110726 0.091 Uiso 1 1 calc R U . . .
H01K H 0.568930 0.337677 0.172001 0.091 Uiso 1 1 calc R U . . .
C34 C 0.8275(2) 0.18073(18) -0.05195(15) 0.0836(5) Uani 1 1 d . . . . .
H01L H 0.793730 0.123050 -0.056280 0.125 Uiso 1 1 calc R U . . .
H01M H 0.894900 0.174340 -0.060934 0.125 Uiso 1 1 calc R U . . .
H01N H 0.783812 0.220891 -0.090430 0.125 Uiso 1 1 calc R U . . .
C27 C 0.74312(15) 0.50229(13) 0.06365(11) 0.0656(4) Uani 1 1 d . . . . .
H01O H 0.722990 0.485640 0.008438 0.079 Uiso 1 1 calc R U . . .
H01P H 0.701118 0.554106 0.068457 0.079 Uiso 1 1 calc R U . . .
C25 C 0.43480(18) 0.31598(17) 0.07423(13) 0.0774(5) Uani 1 1 d . . . . .
H01Q H 0.422066 0.304226 0.018565 0.093 Uiso 1 1 calc R U . . .
H01R H 0.398742 0.371186 0.079696 0.093 Uiso 1 1 calc R U . . .
C28 C 0.8589(3) 0.5287(2) 0.0900(2) 0.0976(7) Uani 1 1 d . . . . .
H02A H 0.903158 0.477310 0.088259 0.117 Uiso 1 1 calc R U . . .
H02B H 0.879330 0.552027 0.143368 0.117 Uiso 1 1 calc R U . . .
C29 C 0.8701(3) 0.6048(3) 0.0292(2) 0.0975(7) Uani 1 1 d . . . . .
H02C H 0.853632 0.579767 -0.023442 0.117 Uiso 1 1 calc R U . . .
H02D H 0.821011 0.653506 0.028079 0.117 Uiso 1 1 calc R U . . .
C21 C 0.7111(4) 0.5446(3) 0.3071(2) 0.1133(10) Uani 1 1 d . . . . .
H02E H 0.666970 0.531552 0.337521 0.136 Uiso 1 1 calc R U . . .
C22 C 0.8137(5) 0.5802(4) 0.3384(3) 0.1324(14) Uani 1 1 d . . . . .
H02F H 0.863765 0.531867 0.353868 0.199 Uiso 1 1 calc R U . . .
H02G H 0.816723 0.616586 0.383550 0.199 Uiso 1 1 calc R U . . .
H02H H 0.830624 0.616273 0.299241 0.199 Uiso 1 1 calc R U . . .
C30 C 0.9812(4) 0.6395(5) 0.0549(3) 0.1351(15) Uani 1 1 d . . . . .
H02I H 0.987394 0.688485 0.021508 0.203 Uiso 1 1 calc R U . . .
H02J H 1.028779 0.592244 0.051398 0.203 Uiso 1 1 calc R U . . .
H02K H 0.998636 0.660114 0.108423 0.203 Uiso 1 1 calc R U . . .

loop_
_atom_site_aniso_label
_atom_site_aniso_U_11
_atom_site_aniso_U_22
_atom_site_aniso_U_33
_atom_site_aniso_U_23
_atom_site_aniso_U_13
_atom_site_aniso_U_12
F5 0.0785(7) 0.0724(6) 0.0762(7) -0.0007(5) 0.0241(5) 0.0001(5)
F4 0.0978(10) 0.0942(10) 0.0919(9) 0.0024(7) 0.0295(7) -0.0004(8)
F3 0.0903(10) 0.0869(9) 0.0887(9) 0.0008(7) 0.0257(7) -0.0027(7)
F2 0.0745(7) 0.0726(7) 0.0753(6) 0.0019(5) 0.0210(5) -0.0002(5)
F1 0.0671(6) 0.0664(6) 0.0702(6) 0.0014(4) 0.0205(5) 0.0017(4)
O2 0.0720(7) 0.0720(8) 0.0740(7) -0.0002(6) 0.0217(6) -0.0005(6)
O1 0.0810(9) 0.0788(9) 0.0812(9) 0.0014(7) 0.0253(7) 0.0011(7)
N2 0.0729(9) 0.0728(9) 0.0741(9) 0.0001(7) 0.0197(7) -0.0006(7)
N1 0.0593(7) 0.0585(7) 0.0570(6) 0.0007(5) 0.0171(5) 0.0000(5)
C13 0.0470(6) 0.0474(6) 0.0466(6) -0.0012(4) 0.0145(4) -0.0003(4)
C12 0.0710(10) 0.0699(10) 0.0686(9) -0.0021(8) 0.0236(7) -0.0008(7)
C2 0.0499(6) 0.0475(6) 0.0478(6) -0.0016(5) 0.0147(5) 0.0012(5)
C1 0.0660(9) 0.0677(9) 0.0658(9) -0.0006(7) 0.0208(7) -0.0015(7)
C15 0.0691(10) 0.0721(10) 0.0711(9) 0.0016(8) 0.0227(7) 0.0003(8)
C8 0.0736(10) 0.0751(11) 0.0745(10) -0.0022(9) 0.0233(8) -0.0002(8)
C9 0.0573(7) 0.0590(7) 0.0625(8) 0.0003(6) 0.0181(6) 0.0031(6)
C16 0.0896(14) 0.0857(13) 0.0889(14) 0.0017(11) 0.0331(11) -0.0005(11)
C4 0.0662(9) 0.0627(8) 0.0622(8) 0.0007(6) 0.0191(7) 0.0016(7)
C10 0.0639(8) 0.0647(8) 0.0664(8) 0.0012(7) 0.0221(7) 0.0010(7)
C18 0.0721(10) 0.0734(11) 0.0754(10) 0.0011(8) 0.0238(8) -0.0009(8)
C3 0.0540(7) 0.0569(7) 0.0559(7) 0.0007(5) 0.0169(5) 0.0020(5)
C11 0.0618(8) 0.0607(8) 0.0602(7) 0.0005(6) 0.0189(6) 0.0012(6)
C14 0.0754(11) 0.0803(11) 0.0747(10) -0.0002(9) 0.0216(8) 0.0017(9)
C6 0.0755(11) 0.0729(10) 0.0771(10) -0.0010(9) 0.0206(9) 0.0039(9)
C5 0.0842(13) 0.0930(15) 0.0845(12) -0.0015(12) 0.0250(10) -0.0011(12)
C17 0.103(2) 0.104(2) 0.0988(18) -0.0030(15) 0.0228(15) -0.0012(16)
C7 0.0684(10) 0.0741(10) 0.0716(9) 0.0002(8) 0.0193(7) 0.0010(7)
N3 0.0636(7) 0.0627(7) 0.0621(7) 0.0009(6) 0.0203(6) -0.0004(6)
C31 0.0531(7) 0.0544(7) 0.0539(6) -0.0009(5) 0.0155(5) -0.0005(5)
C23 0.0616(8) 0.0607(8) 0.0575(7) 0.0006(6) 0.0200(6) 0.0006(6)
C33 0.0808(12) 0.0772(11) 0.0762(11) 0.0010(9) 0.0247(9) -0.0034(9)
C19 0.0615(7) 0.0642(8) 0.0606(8) 0.0004(6) 0.0177(6) 0.0004(6)
C26 0.0837(13) 0.0876(13) 0.0860(13) 0.0000(11) 0.0250(10) 0.0010(11)
C20 0.0788(12) 0.0849(12) 0.0806(11) 0.0026(10) 0.0245(9) 0.0008(10)
C32 0.0634(8) 0.0641(8) 0.0667(8) 0.0002(7) 0.0193(7) -0.0013(6)
C24 0.0757(11) 0.0755(10) 0.0765(10) -0.0016(9) 0.0235(8) 0.0010(9)
C34 0.0882(13) 0.0812(12) 0.0818(11) 0.0000(10) 0.0262(10) -0.0019(10)
C27 0.0651(9) 0.0661(8) 0.0674(9) 0.0013(7) 0.0230(7) 0.0022(7)
C25 0.0762(11) 0.0799(11) 0.0754(10) -0.0020(9) 0.0220(8) 0.0027(9)
C28 0.0980(17) 0.1005(18) 0.0950(16) -0.0004(14) 0.0305(13) 0.0050(14)
C29 0.0937(16) 0.1009(17) 0.0976(16) -0.0025(14) 0.0288(13) 0.0008(14)
C21 0.121(2) 0.111(2) 0.108(2) -0.0005(18) 0.0343(18) -0.006(2)
C22 0.155(4) 0.122(3) 0.115(2) 0.002(2) 0.033(2) 0.003(3)
C30 0.130(3) 0.149(4) 0.122(3) -0.008(3) 0.031(2) 0.004(3)

loop_
_atom_type_symbol
_atom_type_description
_atom_type_scat_dispersion_real
_atom_type_scat_dispersion_imag
_atom_type_scat_source
C C 0.0033 0.0016 'International Tables Vol C Tables 4.2.6.8 and 6.1.1.4'
N N 0.0061 0.0033 'International Tables Vol C Tables 4.2.6.8 and 6.1.1.4'
O O 0.0106 0.0060 'International Tables Vol C Tables 4.2.6.8 and 6.1.1.4'
H H 0.0000 0.0000 'International Tables Vol C Tables 4.2.6.8 and 6.1.1.4'
F F 0.0171 0.0103 'International Tables Vol C Tables 4.2.6.8 and 6.1.1.4'

loop_
_geom_angle_atom_site_label_1
_geom_angle_atom_site_label_2
_geom_angle_atom_site_label_3
_geom_angle
_geom_angle_site_symmetry_1
_geom_angle_site_symmetry_3
_geom_angle_publ_flag
C12 N2 N1 112.43(18) . . ?
C1 N1 N2 117.30(16) . . ?
C1 N1 H1 121.4 . . ?
N2 N1 H1 121.4 . . ?
C14 C13 C18 118.33(16) . . ?
C14 C13 C12 127.52(17) . . ?
C18 C13 C12 114.12(15) . . ?
N2 C12 C13 118.31(17) . . ?
N2 C12 H00Q 120.8 . . ?
C13 C12 H00Q 120.8 . . ?
C3 C2 C11 124.29(13) . . ?
C3 C2 C1 110.73(13) . . ?
C11 C2 C1 124.90(14) . . ?
O2 C1 N1 122.13(17) . . ?
O2 C1 C2 124.96(18) . . ?
N1 C1 C2 112.69(15) . . ?
F2 C15 C14 115.9(2) . . ?
F2 C15 C16 126.7(2) . . ?
C14 C15 C16 117.3(2) . . ?
C7 C8 C9 124.3(2) . . ?
C7 C8 H014 117.8 . . ?
C9 C8 H014 117.8 . . ?
C10 C9 C4 122.77(15) . . ?
C10 C9 C8 122.76(17) . . ?
C4 C9 C8 114.46(16) . . ?
C17 C16 F3 129.8(3) . . ?
C17 C16 C15 119.7(3) . . ?
F3 C16 C15 110.5(2) . . ?
C9 C4 C5 121.14(17) . . ?
C9 C4 C3 119.55(15) . . ?
C5 C4 C3 119.26(18) . . ?
C11 C10 C9 116.01(16) . . ?
C11 C10 H01G 122.0 . . ?
C9 C10 H01G 122.0 . . ?
F5 C18 C17 126.4(3) . . ?
F5 C18 C13 118.80(18) . . ?
C17 C18 C13 114.8(2) . . ?
C2 C3 C4 113.64(14) . . ?
C2 C3 H01I 123.2 . . ?
C4 C3 H01I 123.2 . . ?
O1 C11 C10 120.18(17) . . ?
O1 C11 C2 116.12(15) . . ?
C10 C11 C2 123.50(16) . . ?
F1 C14 C15 120.4(2) . . ?
F1 C14 C13 118.01(19) . . ?
C15 C14 C13 121.5(2) . . ?
C5 C6 C7 116.4(2) . . ?
C5 C6 H01X 121.8 . . ?
C7 C6 H01X 121.8 . . ?
C6 C5 C4 122.1(2) . . ?
C6 C5 H01Z 119.0 . . ?
C4 C5 H01Z 119.0 . . ?
C16 C17 C18 128.4(4) . . ?
C16 C17 F4 116.7(3) . . ?
C18 C17 F4 114.9(3) . . ?
C8 C7 C6 121.46(19) . . ?
C8 C7 H027 119.3 . . ?
C6 C7 H027 119.3 . . ?
C19 N3 C31 102.63(12) . . ?
C19 N3 C27 111.85(13) . . ?
C31 N3 C27 112.20(13) . . ?
C19 N3 C23 112.41(12) . . ?
C31 N3 C23 113.28(12) . . ?
C27 N3 C23 104.74(13) . . ?
N3 C31 C32 110.89(12) . . ?
N3 C31 H00A 109.5 . . ?
C32 C31 H00A 109.5 . . ?
N3 C31 H00C 109.5 . . ?
C32 C31 H00C 109.5 . . ?
H00A C31 H00C 108.0 . . ?
C24 C23 N3 108.74(14) . . ?
C24 C23 H00E 109.9 . . ?
N3 C23 H00E 109.9 . . ?
C24 C23 H00F 109.9 . . ?
N3 C23 H00F 109.9 . . ?
H00E C23 H00F 108.3 . . ?
C32 C33 C34 105.39(18) . . ?
C32 C33 H00G 110.7 . . ?
C34 C33 H00G 110.7 . . ?
C32 C33 H00H 110.7 . . ?
C34 C33 H00H 110.7 . . ?
H00G C33 H00H 108.8 . . ?
N3 C19 C20 112.38(15) . . ?
N3 C19 H00I 109.1 . . ?
C20 C19 H00I 109.1 . . ?
N3 C19 H1R 109.1 . . ?
C20 C19 H1R 109.1 . . ?
H00I C19 H1R 107.9 . . ?
C25 C26 H01A 109.5 . . ?
C25 C26 H01B 109.5 . . ?
H01A C26 H01B 109.5 . . ?
C25 C26 H01C 109.5 . . ?
H01A C26 H01C 109.5 . . ?
H01B C26 H01C 109.5 . . ?
C21 C20 C19 109.4(2) . . ?
C21 C20 H01D 109.8 . . ?
C19 C20 H01D 109.8 . . ?
C21 C20 H01E 109.8 . . ?
C19 C20 H01E 109.8 . . ?
H01D C20 H01E 108.2 . . ?
C31 C32 C33 102.07(14) . . ?
C31 C32 H01F 111.4 . . ?
C33 C32 H01F 111.4 . . ?
C31 C32 H01H 111.4 . . ?
C33 C32 H01H 111.4 . . ?
H01F C32 H01H 109.2 . . ?
C25 C24 C23 103.96(17) . . ?
C25 C24 H01J 111.0 . . ?
C23 C24 H01J 111.0 . . ?
C25 C24 H01K 111.0 . . ?
C23 C24 H01K 111.0 . . ?
H01J C24 H01K 109.0 . . ?
C33 C34 H01L 109.5 . . ?
C33 C34 H01M 109.5 . . ?
H01L C34 H01M 109.5 . . ?
C33 C34 H01N 109.5 . . ?
H01L C34 H01N 109.5 . . ?
H01M C34 H01N 109.5 . . ?
C28 C27 N3 113.85(19) . . ?
C28 C27 H01O 108.8 . . ?
N3 C27 H01O 108.8 . . ?
C28 C27 H01P 108.8 . . ?
N3 C27 H01P 108.8 . . ?
H01O C27 H01P 107.7 . . ?
C24 C25 C26 107.63(19) . . ?
C24 C25 H01Q 110.2 . . ?
C26 C25 H01Q 110.2 . . ?
C24 C25 H01R 110.2 . . ?
C26 C25 H01R 110.2 . . ?
H01Q C25 H01R 108.5 . . ?
C27 C28 C29 105.4(2) . . ?
C27 C28 H02A 110.7 . . ?
C29 C28 H02A 110.7 . . ?
C27 C28 H02B 110.7 . . ?
C29 C28 H02B 110.7 . . ?
H02A C28 H02B 108.8 . . ?
C30 C29 C28 108.7(3) . . ?
C30 C29 H02C 110.0 . . ?
C28 C29 H02C 110.0 . . ?
C30 C29 H02D 110.0 . . ?
C28 C29 H02D 110.0 . . ?
H02C C29 H02D 108.3 . . ?
C22 C21 C20 113.1(4) . . ?
C22 C21 H02E 123.4 . . ?
C20 C21 H02E 123.4 . . ?
C21 C22 H02F 109.5 . . ?
C21 C22 H02G 109.5 . . ?
H02F C22 H02G 109.5 . . ?
C21 C22 H02H 109.5 . . ?
H02F C22 H02H 109.5 . . ?
H02G C22 H02H 109.5 . . ?
C29 C30 H02I 109.5 . . ?
C29 C30 H02J 109.5 . . ?
H02I C30 H02J 109.5 . . ?
C29 C30 H02K 109.5 . . ?
H02I C30 H02K 109.5 . . ?
H02J C30 H02K 109.5 . . ?

loop_
_geom_bond_atom_site_label_1
_geom_bond_atom_site_label_2
_geom_bond_distance
_geom_bond_site_symmetry_2
_geom_bond_publ_flag
F5 C18 1.294(3) . ?
F4 C17 1.359(4) . ?
F3 C16 1.320(3) . ?
F2 C15 1.329(2) . ?
F1 C14 1.368(3) . ?
O2 C1 1.271(2) . ?
O1 C11 1.333(2) . ?
N2 C12 1.343(3) . ?
N2 N1 1.379(2) . ?
N1 C1 1.376(2) . ?
N1 H1 0.8600 . ?
C13 C14 1.417(3) . ?
C13 C18 1.473(3) . ?
C13 C12 1.509(2) . ?
C12 H00Q 0.9300 . ?
C2 C3 1.3832(19) . ?
C2 C11 1.418(2) . ?
C2 C1 1.476(2) . ?
C15 C14 1.379(3) . ?
C15 C16 1.429(3) . ?
C8 C7 1.386(3) . ?
C8 C9 1.459(3) . ?
C8 H014 0.9300 . ?
C9 C10 1.413(2) . ?
C9 C4 1.443(2) . ?
C16 C17 1.294(5) . ?
C4 C5 1.490(4) . ?
C4 C3 1.505(2) . ?
C10 C11 1.366(2) . ?
C10 H01G 0.9300 . ?
C18 C17 1.335(5) . ?
C3 H01I 0.9300 . ?
C6 C5 1.398(4) . ?
C6 C7 1.471(3) . ?
C6 H01X 0.9300 . ?
C5 H01Z 0.9300 . ?
C7 H027 0.9300 . ?
N3 C19 1.531(2) . ?
N3 C31 1.564(2) . ?
N3 C27 1.571(2) . ?
N3 C23 1.621(2) . ?
C31 C32 1.584(2) . ?
C31 H00A 0.9700 . ?
C31 H00C 0.9700 . ?
C23 C24 1.579(3) . ?
C23 H00E 0.9700 . ?
C23 H00F 0.9700 . ?
C33 C32 1.593(3) . ?
C33 C34 1.595(3) . ?
C33 H00G 0.9700 . ?
C33 H00H 0.9700 . ?
C19 C20 1.646(3) . ?
C19 H00I 0.9700 . ?
C19 H1R 0.9700 . ?
C26 C25 1.606(4) . ?
C26 H01A 0.9600 . ?
C26 H01B 0.9600 . ?
C26 H01C 0.9600 . ?
C20 C21 1.516(5) . ?
C20 H01D 0.9700 . ?
C20 H01E 0.9700 . ?
C32 H01F 0.9700 . ?
C32 H01H 0.9700 . ?
C24 C25 1.551(3) . ?
C24 H01J 0.9700 . ?
C24 H01K 0.9700 . ?
C34 H01L 0.9600 . ?
C34 H01M 0.9600 . ?
C34 H01N 0.9600 . ?
C27 C28 1.515(4) . ?
C27 H01O 0.9700 . ?
C27 H01P 0.9700 . ?
C25 H01Q 0.9700 . ?
C25 H01R 0.9700 . ?
C28 C29 1.606(5) . ?
C28 H02A 0.9700 . ?
C28 H02B 0.9700 . ?
C29 C30 1.496(6) . ?
C29 H02C 0.9700 . ?
C29 H02D 0.9700 . ?
C21 C22 1.409(7) . ?
C21 H02E 0.9300 . ?
C22 H02F 0.9600 . ?
C22 H02G 0.9600 . ?
C22 H02H 0.9600 . ?
C30 H02I 0.9600 . ?
C30 H02J 0.9600 . ?
C30 H02K 0.9600 . ?

loop_
_geom_torsion_atom_site_label_1
_geom_torsion_atom_site_label_2
_geom_torsion_atom_site_label_3
_geom_torsion_atom_site_label_4
_geom_torsion
_geom_torsion_site_symmetry_1
_geom_torsion_site_symmetry_2
_geom_torsion_site_symmetry_3
_geom_torsion_site_symmetry_4
_geom_torsion_publ_flag
C12 N2 N1 C1 175.58(16) . . . . ?
N1 N2 C12 C13 -179.54(15) . . . . ?
C14 C13 C12 N2 -22.2(3) . . . . ?
C18 C13 C12 N2 155.56(18) . . . . ?
N2 N1 C1 O2 -0.9(3) . . . . ?
N2 N1 C1 C2 -175.77(14) . . . . ?
C3 C2 C1 O2 8.4(2) . . . . ?
C11 C2 C1 O2 -174.71(16) . . . . ?
C3 C2 C1 N1 -176.96(14) . . . . ?
C11 C2 C1 N1 0.0(2) . . . . ?
C7 C8 C9 C10 -178.2(2) . . . . ?
C7 C8 C9 C4 3.1(3) . . . . ?
F2 C15 C16 C17 -177.2(3) . . . . ?
C14 C15 C16 C17 -1.8(4) . . . . ?
F2 C15 C16 F3 4.2(4) . . . . ?
C14 C15 C16 F3 179.6(2) . . . . ?
C10 C9 C4 C5 -179.14(19) . . . . ?
C8 C9 C4 C5 -0.5(3) . . . . ?
C10 C9 C4 C3 3.5(3) . . . . ?
C8 C9 C4 C3 -177.85(16) . . . . ?
C4 C9 C10 C11 -4.2(3) . . . . ?
C8 C9 C10 C11 177.20(18) . . . . ?
C14 C13 C18 F5 178.51(17) . . . . ?
C12 C13 C18 F5 0.5(2) . . . . ?
C14 C13 C18 C17 -0.2(3) . . . . ?
C12 C13 C18 C17 -178.2(2) . . . . ?
C11 C2 C3 C4 3.4(2) . . . . ?
C1 C2 C3 C4 -179.71(13) . . . . ?
C9 C4 C3 C2 -2.8(2) . . . . ?
C5 C4 C3 C2 179.76(16) . . . . ?
C9 C10 C11 O1 179.33(16) . . . . ?
C9 C10 C11 C2 4.7(3) . . . . ?
C3 C2 C11 O1 -179.49(15) . . . . ?
C1 C2 C11 O1 4.0(2) . . . . ?
C3 C2 C11 C10 -4.6(3) . . . . ?
C1 C2 C11 C10 178.85(17) . . . . ?
F2 C15 C14 F1 1.9(3) . . . . ?
C16 C15 C14 F1 -174.0(2) . . . . ?
F2 C15 C14 C13 177.17(17) . . . . ?
C16 C15 C14 C13 1.3(3) . . . . ?
C18 C13 C14 F1 175.04(16) . . . . ?
C12 C13 C14 F1 -7.3(3) . . . . ?
C18 C13 C14 C15 -0.3(3) . . . . ?
C12 C13 C14 C15 177.33(18) . . . . ?
C7 C6 C5 C4 -2.2(3) . . . . ?
C9 C4 C5 C6 0.2(3) . . . . ?
C3 C4 C5 C6 177.6(2) . . . . ?
F3 C16 C17 C18 179.7(3) . . . . ?
C15 C16 C17 C18 1.4(6) . . . . ?
F3 C16 C17 F4 -0.1(5) . . . . ?
C15 C16 C17 F4 -178.4(2) . . . . ?
F5 C18 C17 C16 -179.0(3) . . . . ?
C13 C18 C17 C16 -0.4(5) . . . . ?
F5 C18 C17 F4 0.9(5) . . . . ?
C13 C18 C17 F4 179.5(2) . . . . ?
C9 C8 C7 C6 -5.5(3) . . . . ?
C5 C6 C7 C8 4.7(3) . . . . ?
C19 N3 C31 C32 -178.65(12) . . . . ?
C27 N3 C31 C32 -58.43(16) . . . . ?
C23 N3 C31 C32 59.91(16) . . . . ?
C19 N3 C23 C24 -59.72(18) . . . . ?
C31 N3 C23 C24 56.05(17) . . . . ?
C27 N3 C23 C24 178.63(14) . . . . ?
C31 N3 C19 C20 -176.98(14) . . . . ?
C27 N3 C19 C20 62.56(19) . . . . ?
C23 N3 C19 C20 -54.94(19) . . . . ?
N3 C19 C20 C21 178.1(2) . . . . ?
N3 C31 C32 C33 178.00(14) . . . . ?
C34 C33 C32 C31 177.65(16) . . . . ?
N3 C23 C24 C25 -179.58(14) . . . . ?
C19 N3 C27 C28 58.3(2) . . . . ?
C31 N3 C27 C28 -56.4(2) . . . . ?
C23 N3 C27 C28 -179.73(19) . . . . ?
C23 C24 C25 C26 179.95(17) . . . . ?
N3 C27 C28 C29 175.5(2) . . . . ?
C27 C28 C29 C30 175.8(3) . . . . ?
C19 C20 C21 C22 71.9(4) . . . . ?
